data_7226009
loop_
_publ_author_name
'Yamada, Hiroko'
'Yamashita, Masataka'
'Hayashi, Hironobu'
'Suzuki, Mitsuharu'
'Kuzuhara, Daiki'
'Yuasa, Junpei'
'Kawai, Tsuyoshi'
'Aratani, Naoki'

_publ_section_title
;
 Bisanthra-thianthrene: synthesis, structure and oxidation properties
;
_journal_name_full 'RSC Adv.'
_journal_paper_doi 10.1039/C6RA13036D
_journal_year 2016
_chemical_formula_sum 'C56 H48 B Cl2 N5 O2 Zn'
_chemical_formula_weight 970.07
_chemical_name_systematic
;
 ?
;
_space_group_crystal_system monoclinic
_space_group_IT_number 14
_space_group_name_Hall '-P 2ybc'
_space_group_name_H-M_alt 'P 1 21/c 1'
_symmetry_space_group_name_Hall '-P 2ybc'
_symmetry_space_group_name_H-M 'P 1 21/c 1'
_atom_sites_solution_hydrogens geom
_audit_block_doi 10.5517/cc1kllyp
_audit_creation_method SHELXL-2013
_audit_update_record
;
2016-01-18 deposited with the CCDC.
2016-07-21 downloaded from the CCDC.
;
_cell_angle_alpha 90
_cell_angle_beta 93.8010(10)
_cell_angle_gamma 90
_cell_formula_units_Z 4
_cell_length_a 12.4405(7)
_cell_length_b 9.4399(5)
_cell_length_c 40.733(2)
_cell_measurement_reflns_used 9968
_cell_measurement_temperature 100(2)
_cell_measurement_theta_max 25.20
_cell_measurement_theta_min 2.21
_cell_volume 4773.0(4)
_computing_cell_refinement 'Bruker SAINT'
_computing_data_collection 'Bruker APEX2'
_computing_data_reduction 'Bruker SAINT'
_computing_molecular_graphics 'Bruker SHELXTL'
_computing_publication_material ORTEP3V2
_computing_structure_refinement 'SHELXS-97 (Sheldrick, 2008)'
_computing_structure_solution 'SHELXS-97 (Sheldrick, 2008)'
_diffrn_ambient_temperature 100(2)
_diffrn_measured_fraction_theta_full 1.000
_diffrn_measured_fraction_theta_max 0.883
_diffrn_measurement_device_type 'Bruker APEX-II CCD'
_diffrn_measurement_method 'phi and omega scans'
_diffrn_radiation_type MoK\a
_diffrn_radiation_wavelength 0.71073
_diffrn_reflns_av_R_equivalents 0.0380
_diffrn_reflns_av_unetI/netI 0.0427
_diffrn_reflns_Laue_measured_fraction_full 1.000
_diffrn_reflns_Laue_measured_fraction_max 0.883
_diffrn_reflns_limit_h_max 16
_diffrn_reflns_limit_h_min -17
_diffrn_reflns_limit_k_max 12
_diffrn_reflns_limit_k_min -13
_diffrn_reflns_limit_l_max 50
_diffrn_reflns_limit_l_min -49
_diffrn_reflns_number 52959
_diffrn_reflns_point_group_measured_fraction_full 1.000
_diffrn_reflns_point_group_measured_fraction_max 0.883
_diffrn_reflns_theta_full 25.242
_diffrn_reflns_theta_max 25.736
_diffrn_reflns_theta_min 1.002
_diffrn_source 'fine-focus sealed tube'
_exptl_absorpt_coefficient_mu 0.675
_exptl_absorpt_correction_T_max 0.8768
_exptl_absorpt_correction_T_min 0.7739
_exptl_absorpt_correction_type multi-scan
_exptl_absorpt_process_details SADABS
_exptl_crystal_colour WHITE
_exptl_crystal_density_diffrn 1.350
_exptl_crystal_density_method 'not measured'
_exptl_crystal_description BLOCK
_exptl_crystal_F_000 2016
_exptl_crystal_size_max 0.40
_exptl_crystal_size_mid 0.20
_exptl_crystal_size_min 0.20
_refine_diff_density_max 0.461
_refine_diff_density_min -0.549
_refine_diff_density_rms 0.080
_refine_ls_extinction_method none
_refine_ls_goodness_of_fit_ref 0.888
_refine_ls_hydrogen_treatment constr
_refine_ls_matrix_type full
_refine_ls_number_parameters 604
_refine_ls_number_reflns 13155
_refine_ls_number_restraints 0
_refine_ls_restrained_S_all 0.888
_refine_ls_R_factor_all 0.0588
_refine_ls_R_factor_gt 0.0387
_refine_ls_shift/su_max 0.003
_refine_ls_shift/su_mean 0.000
_refine_ls_structure_factor_coef Fsqd
_refine_ls_weighting_details 'w=1/[\s^2^(Fo^2^)+(0.1000P)^2^] where P=(Fo^2^+2Fc^2^)/3'
_refine_ls_weighting_scheme calc
_refine_ls_wR_factor_gt 0.1126
_refine_ls_wR_factor_ref 0.1289
_reflns_Friedel_coverage 0.000
_reflns_number_gt 10169
_reflns_number_total 13155
_reflns_threshold_expression 'I > 2\s(I)'
_cod_data_source_file c6ra13036d2.cif
_cod_data_source_block trl125zn1
_cod_original_cell_volume 4773.0(5)
_cod_database_code 7226009
_shelx_space_group_comment
;
The symmetry employed for this shelxl refinement is uniquely defined
by the following loop, which should always be used as a source of
symmetry information in preference to the above space-group names.
They are only intended as comments.
;
_shelxl_version_number 2013-4

loop_
_space_group_symop_operation_xyz
'x, y, z'
'-x, y+1/2, -z+1/2'
'-x, -y, -z'
'x, -y-1/2, z-1/2'

loop_
_atom_site_label
_atom_site_type_symbol
_atom_site_fract_x
_atom_site_fract_y
_atom_site_fract_z
_atom_site_U_iso_or_equiv
_atom_site_adp_type
_atom_site_occupancy
_atom_site_site_symmetry_order
_atom_site_calc_flag
_atom_site_refinement_flags_posn
_atom_site_refinement_flags_adp
Zn1 Zn 0.25729(2) -0.08054(2) 0.61587(2) 0.01427(7) Uani 1 1 d . .
Cl1 Cl 0.10837(3) 0.63790(5) 0.49995(2) 0.02330(11) Uani 1 1 d . .
Cl2 Cl 0.47880(4) 0.46682(6) 0.56538(2) 0.03610(14) Uani 1 1 d . .
N1 N 0.17032(11) -0.27053(16) 0.61101(4) 0.0168(3) Uani 1 1 d . .
O1 O 0.16648(10) 0.00897(13) 0.58013(3) 0.0208(3) Uani 1 1 d . .
O2 O 0.25295(11) 0.21546(14) 0.58521(3) 0.0272(3) Uani 1 1 d . .
N5 N 0.25213(12) 0.42692(15) 0.53573(4) 0.0183(3) Uani 1 1 d . .
H5 H 0.2401 0.3998 0.5553 0.022 Uiso 1 1 calc R U
B1 B 0.72972(15) 0.4020(2) 0.67640(5) 0.0146(4) Uani 1 1 d . .
C39 C 0.75320(14) 0.57495(18) 0.67766(5) 0.0177(3) Uani 1 1 d . .
C11 C 0.09972(14) 0.1677(2) 0.68840(5) 0.0210(4) Uani 1 1 d . .
H11 H 0.0418 0.2300 0.6884 0.025 Uiso 1 1 calc R U
C8 C 0.26928(13) -0.01702(18) 0.68660(4) 0.0166(3) Uani 1 1 d . .
C1 C 0.09779(14) -0.29824(19) 0.58573(5) 0.0197(4) Uani 1 1 d . .
H1 H 0.0897 -0.2334 0.5686 0.024 Uiso 1 1 calc R U
C5 C 0.18281(14) -0.36563(19) 0.63568(5) 0.0173(3) Uani 1 1 d . .
C9 C 0.24077(15) 0.0344(2) 0.71667(5) 0.0204(4) Uani 1 1 d . .
H9 H 0.2788 0.0066 0.7360 0.024 Uiso 1 1 calc R U
C2 C 0.03510(15) -0.4190(2) 0.58434(5) 0.0229(4) Uani 1 1 d . .
H2 H -0.0153 -0.4343 0.5668 0.027 Uiso 1 1 calc R U
C7 C 0.36206(14) -0.1185(2) 0.68351(5) 0.0189(4) Uani 1 1 d . .
H7A H 0.4268 -0.0661 0.6793 0.023 Uiso 1 1 calc R U
H7B H 0.3754 -0.1706 0.7039 0.023 Uiso 1 1 calc R U
C4 C 0.12351(16) -0.4904(2) 0.63527(5) 0.0236(4) Uani 1 1 d . .
H4 H 0.1343 -0.5556 0.6523 0.028 Uiso 1 1 calc R U
C6 C 0.25750(15) -0.32557(19) 0.66482(5) 0.0207(4) Uani 1 1 d . .
H6A H 0.2154 -0.2898 0.6822 0.025 Uiso 1 1 calc R U
H6B H 0.2957 -0.4093 0.6730 0.025 Uiso 1 1 calc R U
C12 C 0.13279(14) 0.11290(19) 0.65940(5) 0.0186(4) Uani 1 1 d . .
H12 H 0.0962 0.1399 0.6398 0.022 Uiso 1 1 calc R U
C13 C 0.43105(14) -0.2779(2) 0.64207(5) 0.0215(4) Uani 1 1 d . .
H13A H 0.4098 -0.3567 0.6278 0.026 Uiso 1 1 calc R U
H13B H 0.4810 -0.3130 0.6595 0.026 Uiso 1 1 calc R U
C14 C 0.48498(15) -0.1656(2) 0.62262(5) 0.0215(4) Uani 1 1 d . .
C3 C 0.04872(16) -0.5173(2) 0.60962(5) 0.0257(4) Uani 1 1 d . .
H3 H 0.0080 -0.5999 0.6092 0.031 Uiso 1 1 calc R U
C10 C 0.15502(15) 0.1276(2) 0.71762(5) 0.0237(4) Uani 1 1 d . .
H10 H 0.1347 0.1628 0.7376 0.028 Uiso 1 1 calc R U
C17 C 0.57387(17) 0.0447(2) 0.58706(6) 0.0326(5) Uani 1 1 d . .
H17 H 0.6026 0.1167 0.5748 0.039 Uiso 1 1 calc R U
C16 C 0.64047(16) -0.0536(2) 0.60328(6) 0.0319(5) Uani 1 1 d . .
H16 H 0.7148 -0.0478 0.6022 0.038 Uiso 1 1 calc R U
C18 C 0.46321(16) 0.0340(2) 0.58943(5) 0.0253(4) Uani 1 1 d . .
H18 H 0.4183 0.1000 0.5785 0.030 Uiso 1 1 calc R U
C15 C 0.59602(15) -0.1602(2) 0.62113(5) 0.0269(4) Uani 1 1 d . .
H15 H 0.6398 -0.2276 0.6320 0.032 Uiso 1 1 calc R U
C26 C 0.29867(14) 0.55937(18) 0.53115(4) 0.0165(3) Uani 1 1 d . .
C19 C 0.10327(13) 0.19862(19) 0.54544(4) 0.0171(3) Uani 1 1 d . .
H19A H 0.0429 0.1341 0.5418 0.021 Uiso 1 1 calc R U
H19B H 0.0753 0.2881 0.5529 0.021 Uiso 1 1 calc R U
C27 C 0.40309(15) 0.5943(2) 0.54341(5) 0.0215(4) Uani 1 1 d . .
C31 C 0.24139(14) 0.66809(19) 0.51414(4) 0.0177(3) Uani 1 1 d . .
C25 C 0.22457(14) 0.33708(18) 0.50899(4) 0.0163(3) Uani 1 1 d . .
C21 C 0.12603(14) 0.1365(2) 0.48617(5) 0.0200(4) Uani 1 1 d . .
H21 H 0.0806 0.0596 0.4887 0.024 Uiso 1 1 calc R U
C22 C 0.16442(17) 0.1622(2) 0.45542(5) 0.0249(4) Uani 1 1 d . .
H22 H 0.1439 0.1043 0.4376 0.030 Uiso 1 1 calc R U
C24 C 0.26446(15) 0.3605(2) 0.47827(5) 0.0209(4) Uani 1 1 d . .
H24 H 0.3125 0.4344 0.4756 0.025 Uiso 1 1 calc R U
C30 C 0.28587(17) 0.8003(2) 0.50876(5) 0.0248(4) Uani 1 1 d . .
H30 H 0.2462 0.8694 0.4971 0.030 Uiso 1 1 calc R U
C20 C 0.15364(13) 0.22234(18) 0.51318(4) 0.0148(3) Uani 1 1 d . .
C29 C 0.39033(18) 0.8276(2) 0.52104(5) 0.0302(5) Uani 1 1 d . .
H29 H 0.4212 0.9155 0.5174 0.036 Uiso 1 1 calc R U
C23 C 0.23357(16) 0.2752(2) 0.45161(5) 0.0244(4) Uani 1 1 d . .
H23 H 0.2593 0.2937 0.4311 0.029 Uiso 1 1 calc R U
C28 C 0.44884(16) 0.7260(2) 0.53862(5) 0.0280(4) Uani 1 1 d . .
H28 H 0.5184 0.7455 0.5472 0.034 Uiso 1 1 calc R U
C32 C 0.18127(14) 0.13821(19) 0.57236(4) 0.0172(3) Uani 1 1 d . .
C48 C 0.84060(14) 0.2189(2) 0.58260(5) 0.0191(4) Uani 1 1 d . .
H48 H 0.8621 0.1804 0.5631 0.023 Uiso 1 1 calc R U
C46 C 0.83782(13) 0.21473(18) 0.64165(4) 0.0164(3) Uani 1 1 d . .
H46 H 0.8597 0.1714 0.6615 0.020 Uiso 1 1 calc R U
C33 C 0.59950(13) 0.37082(19) 0.67800(4) 0.0160(3) Uani 1 1 d . .
C45 C 0.77318(13) 0.33582(18) 0.64243(4) 0.0152(3) Uani 1 1 d . .
C50 C 0.74552(14) 0.3971(2) 0.61145(5) 0.0195(4) Uani 1 1 d . .
H50 H 0.7040 0.4791 0.6105 0.023 Uiso 1 1 calc R U
C44 C 0.83847(15) 0.6355(2) 0.66166(5) 0.0244(4) Uani 1 1 d . .
H44 H 0.8770 0.5785 0.6480 0.029 Uiso 1 1 calc R U
C52 C 0.89294(14) 0.3895(2) 0.72230(5) 0.0200(4) Uani 1 1 d . .
H52 H 0.9195 0.4707 0.7128 0.024 Uiso 1 1 calc R U
C49 C 0.77778(15) 0.3401(2) 0.58218(5) 0.0205(4) Uani 1 1 d . .
H49 H 0.7571 0.3835 0.5623 0.025 Uiso 1 1 calc R U
C51 C 0.79679(13) 0.33096(18) 0.70861(4) 0.0160(3) Uani 1 1 d . .
C47 C 0.87113(14) 0.15566(19) 0.61252(5) 0.0187(4) Uani 1 1 d . .
H47 H 0.9135 0.0744 0.6132 0.022 Uiso 1 1 calc R U
C56 C 0.76349(15) 0.2058(2) 0.72365(5) 0.0212(4) Uani 1 1 d . .
H56 H 0.7008 0.1616 0.7152 0.025 Uiso 1 1 calc R U
C37 C 0.42022(15) 0.3105(2) 0.65251(5) 0.0239(4) Uani 1 1 d . .
H37 H 0.3780 0.2859 0.6337 0.029 Uiso 1 1 calc R U
C36 C 0.37375(14) 0.3249(2) 0.68216(5) 0.0247(4) Uani 1 1 d . .
H36 H 0.3002 0.3108 0.6835 0.030 Uiso 1 1 calc R U
C35 C 0.43817(16) 0.3607(2) 0.70991(5) 0.0284(4) Uani 1 1 d . .
H35 H 0.4079 0.3703 0.7301 0.034 Uiso 1 1 calc R U
C55 C 0.82051(18) 0.1455(2) 0.75062(5) 0.0274(4) Uani 1 1 d . .
H55 H 0.7959 0.0625 0.7598 0.033 Uiso 1 1 calc R U
C38 C 0.53103(14) 0.33304(19) 0.65074(5) 0.0197(4) Uani 1 1 d . .
H38 H 0.5605 0.3224 0.6305 0.024 Uiso 1 1 calc R U
C42 C 0.8122(2) 0.8651(2) 0.68561(6) 0.0355(5) Uani 1 1 d . .
H42 H 0.8321 0.9594 0.6886 0.043 Uiso 1 1 calc R U
C34 C 0.54796(15) 0.3823(2) 0.70772(5) 0.0248(4) Uani 1 1 d . .
H34 H 0.5895 0.4055 0.7268 0.030 Uiso 1 1 calc R U
C54 C 0.91463(16) 0.2096(2) 0.76387(5) 0.0271(4) Uani 1 1 d . .
H54 H 0.9526 0.1705 0.7821 0.033 Uiso 1 1 calc R U
C53 C 0.95067(15) 0.3318(2) 0.74957(5) 0.0251(4) Uani 1 1 d . .
H53 H 1.0134 0.3755 0.7581 0.030 Uiso 1 1 calc R U
C40 C 0.69753(17) 0.6678(2) 0.69741(5) 0.0235(4) Uani 1 1 d . .
H40 H 0.6394 0.6335 0.7082 0.028 Uiso 1 1 calc R U
C43 C 0.86791(17) 0.7774(2) 0.66537(6) 0.0305(5) Uani 1 1 d . .
H43 H 0.9249 0.8132 0.6543 0.037 Uiso 1 1 calc R U
C41 C 0.7265(2) 0.8097(2) 0.70132(5) 0.0320(5) Uani 1 1 d . .
H41 H 0.6877 0.8679 0.7147 0.038 Uiso 1 1 calc R U
N2 N 0.21571(11) 0.02208(15) 0.65824(4) 0.0157(3) Uani 1 1 d . .
N4 N 0.33564(11) -0.21769(16) 0.65635(4) 0.0170(3) Uani 1 1 d . .
N3 N 0.41907(12) -0.06903(16) 0.60709(4) 0.0188(3) Uani 1 1 d . .

loop_
_atom_site_aniso_label
_atom_site_aniso_U_11
_atom_site_aniso_U_22
_atom_site_aniso_U_33
_atom_site_aniso_U_23
_atom_site_aniso_U_13
_atom_site_aniso_U_12
Zn1 0.01468(10) 0.01407(11) 0.01394(12) 0.00204(7) 0.00007(8) -0.00097(7)
Cl1 0.01787(19) 0.0307(2) 0.0209(2) 0.00391(18) -0.00225(17) 0.00479(17)
Cl2 0.0252(2) 0.0384(3) 0.0427(3) 0.0115(2) -0.0134(2) 0.0028(2)
N1 0.0174(7) 0.0152(7) 0.0179(8) 0.0019(6) 0.0015(6) -0.0004(5)
O1 0.0238(6) 0.0182(6) 0.0198(7) 0.0052(5) -0.0029(5) -0.0015(5)
O2 0.0337(7) 0.0213(7) 0.0244(7) 0.0063(6) -0.0142(6) -0.0058(6)
N5 0.0236(7) 0.0170(7) 0.0141(8) 0.0028(6) -0.0008(6) -0.0042(6)
B1 0.0154(8) 0.0128(9) 0.0154(10) -0.0004(7) -0.0010(7) -0.0005(7)
C39 0.0186(8) 0.0167(8) 0.0168(9) 0.0000(7) -0.0050(7) 0.0020(6)
C11 0.0166(8) 0.0205(9) 0.0263(10) 0.0019(7) 0.0035(7) 0.0026(7)
C8 0.0151(7) 0.0162(8) 0.0187(9) 0.0026(7) 0.0012(7) -0.0014(6)
C1 0.0220(8) 0.0176(8) 0.0193(9) -0.0006(7) 0.0001(7) -0.0009(7)
C5 0.0171(8) 0.0159(8) 0.0196(9) 0.0009(7) 0.0050(7) 0.0013(6)
C9 0.0229(9) 0.0249(9) 0.0133(9) 0.0028(7) 0.0007(7) 0.0020(7)
C2 0.0210(9) 0.0227(9) 0.0247(10) -0.0037(8) -0.0006(8) -0.0034(7)
C7 0.0184(8) 0.0211(9) 0.0166(9) 0.0008(7) -0.0032(7) 0.0037(7)
C4 0.0263(9) 0.0181(9) 0.0271(10) 0.0048(8) 0.0061(8) -0.0026(7)
C6 0.0249(9) 0.0176(8) 0.0197(9) 0.0066(7) 0.0023(7) 0.0008(7)
C12 0.0170(8) 0.0164(8) 0.0221(10) 0.0023(7) -0.0014(7) 0.0023(6)
C13 0.0192(8) 0.0206(9) 0.0245(10) -0.0001(7) -0.0006(7) 0.0050(7)
C14 0.0193(8) 0.0234(9) 0.0217(10) -0.0078(7) 0.0011(7) 0.0002(7)
C3 0.0244(9) 0.0191(9) 0.0343(11) -0.0016(8) 0.0066(8) -0.0061(7)
C10 0.0253(9) 0.0263(10) 0.0207(10) 0.0001(8) 0.0096(8) 0.0017(8)
C17 0.0302(10) 0.0262(10) 0.0436(13) -0.0121(9) 0.0183(10) -0.0127(8)
C16 0.0181(9) 0.0381(12) 0.0405(13) -0.0195(10) 0.0093(9) -0.0083(8)
C18 0.0264(9) 0.0173(9) 0.0336(11) -0.0042(8) 0.0121(8) -0.0053(7)
C15 0.0168(8) 0.0355(11) 0.0286(11) -0.0144(9) 0.0016(8) 0.0024(8)
C26 0.0177(8) 0.0163(8) 0.0152(9) -0.0004(6) -0.0002(7) -0.0003(6)
C19 0.0164(8) 0.0191(8) 0.0158(9) 0.0041(7) 0.0008(7) 0.0001(6)
C27 0.0202(8) 0.0221(9) 0.0217(10) 0.0006(7) -0.0024(7) 0.0013(7)
C31 0.0190(8) 0.0207(9) 0.0134(9) -0.0007(7) 0.0001(7) 0.0022(7)
C25 0.0173(8) 0.0149(8) 0.0166(9) 0.0015(6) -0.0002(7) 0.0027(6)
C21 0.0199(8) 0.0179(8) 0.0220(10) -0.0003(7) -0.0006(7) -0.0011(7)
C22 0.0357(10) 0.0214(9) 0.0179(10) -0.0053(7) 0.0045(8) -0.0001(8)
C24 0.0242(9) 0.0175(9) 0.0217(10) 0.0013(7) 0.0066(7) 0.0005(7)
C30 0.0349(10) 0.0164(9) 0.0228(10) 0.0009(7) -0.0005(8) 0.0025(8)
C20 0.0145(7) 0.0154(8) 0.0141(8) 0.0020(6) -0.0016(6) 0.0024(6)
C29 0.0391(11) 0.0195(9) 0.0317(12) 0.0008(8) 0.0003(9) -0.0112(8)
C23 0.0344(10) 0.0225(9) 0.0174(9) 0.0003(7) 0.0097(8) 0.0018(8)
C28 0.0243(9) 0.0301(11) 0.0290(11) -0.0028(9) -0.0033(8) -0.0099(8)
C32 0.0204(8) 0.0193(8) 0.0121(8) 0.0021(7) 0.0020(7) 0.0003(7)
C48 0.0203(8) 0.0216(9) 0.0157(9) -0.0032(7) 0.0040(7) -0.0060(7)
C46 0.0178(8) 0.0156(8) 0.0156(9) 0.0000(6) 0.0000(7) -0.0032(6)
C33 0.0158(7) 0.0164(8) 0.0156(9) -0.0005(7) -0.0003(6) 0.0003(6)
C45 0.0141(7) 0.0146(8) 0.0166(9) -0.0009(6) -0.0008(6) -0.0033(6)
C50 0.0196(8) 0.0191(9) 0.0196(9) 0.0018(7) -0.0003(7) 0.0012(7)
C44 0.0204(9) 0.0192(9) 0.0333(11) -0.0012(8) -0.0001(8) -0.0010(7)
C52 0.0171(8) 0.0216(9) 0.0215(10) -0.0032(7) 0.0014(7) 0.0032(7)
C49 0.0224(8) 0.0241(9) 0.0151(9) 0.0042(7) 0.0007(7) -0.0035(7)
C51 0.0169(7) 0.0167(8) 0.0143(8) -0.0036(6) 0.0008(6) 0.0027(6)
C47 0.0189(8) 0.0168(8) 0.0204(9) -0.0042(7) 0.0021(7) -0.0016(6)
C56 0.0276(9) 0.0193(9) 0.0161(9) -0.0021(7) -0.0027(7) -0.0011(7)
C37 0.0203(8) 0.0238(9) 0.0264(10) -0.0005(8) -0.0073(8) -0.0033(7)
C36 0.0148(8) 0.0222(9) 0.0370(12) 0.0027(8) 0.0010(8) -0.0029(7)
C35 0.0230(9) 0.0371(12) 0.0258(11) 0.0000(9) 0.0069(8) -0.0036(8)
C55 0.0416(12) 0.0213(10) 0.0192(10) 0.0021(8) 0.0018(9) 0.0046(8)
C38 0.0201(8) 0.0204(9) 0.0182(9) -0.0010(7) -0.0020(7) -0.0011(7)
C42 0.0605(15) 0.0155(9) 0.0291(12) 0.0005(8) -0.0065(11) -0.0064(9)
C34 0.0208(9) 0.0344(11) 0.0192(10) -0.0036(8) 0.0005(7) -0.0042(8)
C54 0.0308(10) 0.0337(11) 0.0165(10) -0.0027(8) -0.0016(8) 0.0172(9)
C53 0.0175(8) 0.0341(11) 0.0230(10) -0.0065(8) -0.0032(7) 0.0090(8)
C40 0.0340(10) 0.0204(9) 0.0162(9) 0.0009(7) 0.0007(8) 0.0031(8)
C43 0.0338(11) 0.0234(10) 0.0337(12) 0.0039(9) -0.0037(9) -0.0091(8)
C41 0.0592(14) 0.0177(9) 0.0192(10) -0.0027(8) 0.0030(10) 0.0066(9)
N2 0.0153(6) 0.0153(7) 0.0162(7) 0.0022(6) -0.0006(6) 0.0002(5)
N4 0.0161(7) 0.0174(7) 0.0174(8) 0.0012(6) 0.0003(6) 0.0013(5)
N3 0.0187(7) 0.0181(7) 0.0200(8) -0.0020(6) 0.0041(6) -0.0018(6)

loop_
_atom_type_symbol
_atom_type_description
_atom_type_scat_dispersion_real
_atom_type_scat_dispersion_imag
_atom_type_scat_source
C C 0.0033 0.0016 'International Tables Vol C Tables 4.2.6.8 and 6.1.1.4'
H H 0.0000 0.0000 'International Tables Vol C Tables 4.2.6.8 and 6.1.1.4'
B B 0.0013 0.0007 'International Tables Vol C Tables 4.2.6.8 and 6.1.1.4'
N N 0.0061 0.0033 'International Tables Vol C Tables 4.2.6.8 and 6.1.1.4'
O O 0.0106 0.0060 'International Tables Vol C Tables 4.2.6.8 and 6.1.1.4'
Cl Cl 0.1484 0.1585 'International Tables Vol C Tables 4.2.6.8 and 6.1.1.4'
Zn Zn 0.2839 1.4301 'International Tables Vol C Tables 4.2.6.8 and 6.1.1.4'

loop_
_geom_angle_atom_site_label_1
_geom_angle_atom_site_label_2
_geom_angle_atom_site_label_3
_geom_angle
O1 Zn1 N3 111.46(6)
O1 Zn1 N2 104.58(6)
N3 Zn1 N2 114.72(6)
O1 Zn1 N1 91.72(6)
N3 Zn1 N1 122.00(6)
N2 Zn1 N1 108.81(6)
O1 Zn1 N4 168.42(6)
N3 Zn1 N4 77.25(6)
N2 Zn1 N4 77.31(6)
N1 Zn1 N4 76.96(6)
C1 N1 C5 118.55(16)
C1 N1 Zn1 123.55(12)
C5 N1 Zn1 117.75(12)
C32 O1 Zn1 120.50(12)
C26 N5 C25 121.27(15)
C45 B1 C51 109.74(14)
C45 B1 C33 110.11(14)
C51 B1 C33 109.97(14)
C45 B1 C39 109.49(14)
C51 B1 C39 107.27(14)
C33 B1 C39 110.21(14)
C44 C39 C40 115.39(17)
C44 C39 B1 121.57(16)
C40 C39 B1 122.69(17)
C12 C11 C10 118.27(17)
N2 C8 C9 121.41(16)
N2 C8 C7 116.07(15)
C9 C8 C7 122.51(16)
N1 C1 C2 122.61(18)
N1 C5 C4 121.35(17)
N1 C5 C6 117.03(15)
C4 C5 C6 121.46(17)
C10 C9 C8 119.35(17)
C1 C2 C3 118.73(18)
N4 C7 C8 109.43(14)
C3 C4 C5 119.83(18)
N4 C6 C5 111.93(15)
N2 C12 C11 122.91(17)
N4 C13 C14 109.55(15)
N3 C14 C15 121.92(19)
N3 C14 C13 116.24(16)
C15 C14 C13 121.83(18)
C4 C3 C2 118.90(18)
C9 C10 C11 119.25(18)
C16 C17 C18 118.9(2)
C15 C16 C17 119.56(18)
N3 C18 C17 122.0(2)
C16 C15 C14 119.0(2)
N5 C26 C27 123.14(16)
N5 C26 C31 121.25(16)
C27 C26 C31 115.60(16)
C20 C19 C32 113.58(14)
C28 C27 C26 122.74(18)
C28 C27 Cl2 118.66(15)
C26 C27 Cl2 118.60(14)
C30 C31 C26 122.67(17)
C30 C31 Cl1 118.36(14)
C26 C31 Cl1 118.96(14)
C24 C25 N5 121.15(16)
C24 C25 C20 119.46(17)
N5 C25 C20 119.38(16)
C22 C21 C20 121.93(17)
C23 C22 C21 119.23(18)
C23 C24 C25 120.97(18)
C29 C30 C31 118.99(18)
C21 C20 C25 118.28(16)
C21 C20 C19 120.47(16)
C25 C20 C19 121.13(16)
C28 C29 C30 120.62(18)
C22 C23 C24 120.10(18)
C29 C28 C27 119.36(18)
O2 C32 O1 124.63(17)
O2 C32 C19 119.25(16)
O1 C32 C19 116.11(16)
C49 C48 C47 119.18(17)
C47 C46 C45 123.25(17)
C38 C33 C34 114.38(16)
C38 C33 B1 124.11(16)
C34 C33 B1 121.51(16)
C46 C45 C50 114.91(16)
C46 C45 B1 123.51(15)
C50 C45 B1 121.57(15)
C49 C50 C45 122.77(17)
C43 C44 C39 122.84(19)
C53 C52 C51 123.03(18)
C48 C49 C50 120.24(17)
C52 C51 C56 115.28(17)
C52 C51 B1 122.00(16)
C56 C51 B1 122.70(15)
C48 C47 C46 119.64(17)
C55 C56 C51 122.62(18)
C36 C37 C38 120.05(18)
C37 C36 C35 119.05(17)
C36 C35 C34 120.15(19)
C56 C55 C54 120.00(19)
C33 C38 C37 123.14(18)
C41 C42 C43 118.75(19)
C35 C34 C33 123.23(18)
C53 C54 C55 119.14(18)
C54 C53 C52 119.91(19)
C41 C40 C39 122.2(2)
C42 C43 C44 120.0(2)
C42 C41 C40 120.8(2)
C12 N2 C8 118.81(16)
C12 N2 Zn1 124.14(12)
C8 N2 Zn1 116.70(11)
C6 N4 C7 112.60(15)
C6 N4 C13 112.96(14)
C7 N4 C13 113.45(14)
C6 N4 Zn1 107.97(10)
C7 N4 Zn1 104.35(11)
C13 N4 Zn1 104.65(11)
C18 N3 C14 118.65(16)
C18 N3 Zn1 124.40(13)
C14 N3 Zn1 116.70(12)

loop_
_geom_bond_atom_site_label_1
_geom_bond_atom_site_label_2
_geom_bond_distance
Zn1 O1 1.9724(13)
Zn1 N3 2.0703(15)
Zn1 N2 2.0745(15)
Zn1 N1 2.0972(15)
Zn1 N4 2.2654(15)
Cl1 C31 1.7399(18)
Cl2 C27 1.7390(19)
N1 C1 1.349(2)
N1 C5 1.349(2)
O1 C32 1.277(2)
O2 C32 1.241(2)
N5 C26 1.396(2)
N5 C25 1.405(2)
B1 C45 1.642(3)
B1 C51 1.650(3)
B1 C33 1.652(3)
B1 C39 1.658(3)
C39 C44 1.403(3)
C39 C40 1.403(3)
C11 C12 1.377(3)
C11 C10 1.387(3)
C8 N2 1.346(2)
C8 C9 1.385(3)
C8 C7 1.512(2)
C1 C2 1.380(3)
C5 C4 1.389(3)
C5 C6 1.506(3)
C9 C10 1.385(3)
C2 C3 1.388(3)
C7 N4 1.470(2)
C4 C3 1.376(3)
C6 N4 1.465(2)
C12 N2 1.345(2)
C13 N4 1.470(2)
C13 C14 1.508(3)
C14 N3 1.354(2)
C14 C15 1.388(3)
C17 C16 1.382(3)
C17 C18 1.390(3)
C16 C15 1.379(3)
C18 N3 1.348(2)
C26 C27 1.400(2)
C26 C31 1.406(2)
C19 C20 1.510(2)
C19 C32 1.526(2)
C27 C28 1.387(3)
C31 C30 1.388(3)
C25 C24 1.394(3)
C25 C20 1.415(2)
C21 C22 1.391(3)
C21 C20 1.391(3)
C22 C23 1.385(3)
C24 C23 1.386(3)
C30 C29 1.385(3)
C29 C28 1.376(3)
C48 C49 1.385(3)
C48 C47 1.388(3)
C46 C47 1.398(2)
C46 C45 1.399(2)
C33 C38 1.400(2)
C33 C34 1.411(3)
C45 C50 1.410(2)
C50 C49 1.391(3)
C44 C43 1.394(3)
C52 C53 1.393(3)
C52 C51 1.400(2)
C51 C56 1.406(3)
C56 C55 1.390(3)
C37 C36 1.380(3)
C37 C38 1.401(3)
C36 C35 1.383(3)
C35 C34 1.390(3)
C55 C54 1.394(3)
C42 C41 1.382(3)
C42 C43 1.386(3)
C54 C53 1.381(3)
C40 C41 1.393(3)
